data_2209948
loop_
_publ_author_name
'G. Senthil Kumar'
'K. Chinnakali'
'K. Sekar'
'P. Rajakumar'
'Hoong-Kun Fun'

_publ_section_title
1,9-Diazaoctacyclo[22.6.1.1^3,7^.1^9,16^.2^18,31^.0^10,15^.2^21,16^.0^24,29^]tetratriaconta-3,5,7(30),10(15),11,13,16(31),17,19,21,23(36),24(29),25,27,32,34-hexadecaene
_journal_coeditor_code LH2138
_journal_issue 8
_journal_name_full 'Acta Crystallographica Section E'
_journal_page_first o3455
_journal_page_last o3456
_journal_paper_doi 10.1107/S1600536806027693
_journal_volume 62
_journal_year 2006
_chemical_formula_iupac 'C34 H24 N2'
_chemical_formula_moiety 'C34 H24 N2'
_chemical_formula_sum 'C34 H24 N2'
_chemical_formula_weight 460.55
_chemical_name_systematic
;
1,9-Diazaoctacyclo[22.6.1.1^3,7^.1^9,16^.2^18,31^.0^10,15^.2^21,16^.0^24,29^]
tetratriaconta-3,5,7(30),10(15),11,13,16(31),17,19,21,23(36),24(29),
25,27,32,34-hexadecaene
;
_space_group_IT_number 14
_symmetry_cell_setting monoclinic
_symmetry_space_group_name_Hall '-P 2ybc'
_symmetry_space_group_name_H-M 'P 1 21/c 1'
_atom_sites_solution_hydrogens geom
_atom_sites_solution_primary direct
_atom_sites_solution_secondary difmap
_audit_creation_method SHELXL-97
_cell_angle_alpha 90.00
_cell_angle_beta 91.350(3)
_cell_angle_gamma 90.00
_cell_formula_units_Z 4
_cell_length_a 20.1137(10)
_cell_length_b 11.5719(6)
_cell_length_c 10.0137(5)
_cell_measurement_reflns_used 2952
_cell_measurement_temperature 100(2)
_cell_measurement_theta_max 21.83
_cell_measurement_theta_min 2.68
_cell_volume 2330.1(2)
_computing_cell_refinement 'SAINT (Bruker, 2005)'
_computing_data_collection 'APEX2 (Bruker, 2005)'
_computing_data_reduction SAINT
_computing_molecular_graphics SHELXTL
_computing_publication_material 'SHELXTL and PLATON (Spek, 2003)'
_computing_structure_refinement SHELXTL
_computing_structure_solution 'SHELXTL (Sheldrick, 1998)'
_diffrn_ambient_temperature 100(2)
_diffrn_detector_area_resol_mean 8.33
_diffrn_measured_fraction_theta_full 0.999
_diffrn_measured_fraction_theta_max 0.999
_diffrn_measurement_device_type
;
Bruker SMART APEX2 CCD area-detector
;
_diffrn_measurement_method '\f and \w'
_diffrn_radiation_monochromator graphite
_diffrn_radiation_source 'fine-focus sealed tube'
_diffrn_radiation_type MoK\a
_diffrn_radiation_wavelength 0.71073
_diffrn_reflns_av_R_equivalents 0.1112
_diffrn_reflns_av_sigmaI/netI 0.0882
_diffrn_reflns_limit_h_max 26
_diffrn_reflns_limit_h_min -25
_diffrn_reflns_limit_k_max 15
_diffrn_reflns_limit_k_min -13
_diffrn_reflns_limit_l_max 13
_diffrn_reflns_limit_l_min -13
_diffrn_reflns_number 29997
_diffrn_reflns_theta_full 27.49
_diffrn_reflns_theta_max 27.49
_diffrn_reflns_theta_min 1.01
_diffrn_standards_number 0
_exptl_absorpt_coefficient_mu 0.076
_exptl_absorpt_correction_T_max 0.9945
_exptl_absorpt_correction_T_min 0.9768
_exptl_absorpt_correction_type multi-scan
_exptl_absorpt_process_details '(SADABS; Bruker, 2005)'
_exptl_crystal_colour Colourless
_exptl_crystal_density_diffrn 1.313
_exptl_crystal_density_method 'not measured'
_exptl_crystal_description plate
_exptl_crystal_F_000 968
_exptl_crystal_size_max 0.31
_exptl_crystal_size_mid 0.16
_exptl_crystal_size_min 0.07
_refine_diff_density_max 0.284
_refine_diff_density_min -0.277
_refine_ls_extinction_method none
_refine_ls_goodness_of_fit_ref 1.056
_refine_ls_hydrogen_treatment constr
_refine_ls_matrix_type full
_refine_ls_number_parameters 325
_refine_ls_number_reflns 5328
_refine_ls_number_restraints 0
_refine_ls_restrained_S_all 1.056
_refine_ls_R_factor_all 0.1306
_refine_ls_R_factor_gt 0.0719
_refine_ls_shift/su_max 0.001
_refine_ls_shift/su_mean 0.000
_refine_ls_structure_factor_coef Fsqd
_refine_ls_weighting_details 'calc w=1/[\s^2^(Fo^2^)+(0.0553P)^2^+1.152P] where P=(Fo^2^+2Fc^2^)/3'
_refine_ls_weighting_scheme calc
_refine_ls_wR_factor_gt 0.1340
_refine_ls_wR_factor_ref 0.1608
_reflns_number_gt 3241
_reflns_number_total 5328
_reflns_threshold_expression I>2\s(I)
_cod_data_source_file lh2138.cif
_cod_data_source_block I
_cod_original_sg_symbol_H-M 'P 21/c'
_cod_database_code 2209948
_cod_database_fobs_code 2209948

loop_
_symmetry_equiv_pos_as_xyz
'x, y, z'
'-x, y+1/2, -z+1/2'
'-x, -y, -z'
'x, -y-1/2, z-1/2'

loop_
_atom_site_type_symbol
_atom_site_label
_atom_site_fract_x
_atom_site_fract_y
_atom_site_fract_z
_atom_site_U_iso_or_equiv
_atom_site_adp_type
_atom_site_calc_flag
_atom_site_refinement_flags
_atom_site_occupancy
N N1 0.15293(10) 0.27201(17) 0.1321(2) 0.0248(5) Uani d . 1
N N2 0.39658(10) 0.47326(17) 0.0132(2) 0.0234(5) Uani d . 1
C C1 0.11054(13) 0.2242(2) 0.0362(3) 0.0279(6) Uani d . 1
C C2 0.09809(14) 0.1074(2) 0.0083(3) 0.0360(7) Uani d . 1
H H2 0.1197 0.0477 0.0578 0.043 Uiso calc R 1
C C3 0.05333(15) 0.0827(3) -0.0937(3) 0.0469(9) Uani d . 1
H H3 0.0443 0.0042 -0.1149 0.056 Uiso calc R 1
C C4 0.02107(15) 0.1687(3) -0.1662(3) 0.0485(9) Uani d . 1
H H4 -0.0095 0.1480 -0.2360 0.058 Uiso calc R 1
C C5 0.03271(14) 0.2854(3) -0.1385(3) 0.0394(8) Uani d . 1
H H5 0.0104 0.3442 -0.1883 0.047 Uiso calc R 1
C C6 0.07781(13) 0.3132(2) -0.0361(3) 0.0287(6) Uani d . 1
C C7 0.10335(13) 0.4209(2) 0.0172(2) 0.0253(6) Uani d . 1
C C8 0.09313(13) 0.5372(2) -0.0158(3) 0.0303(7) Uani d . 1
H H8 0.0611 0.5579 -0.0827 0.036 Uiso calc R 1
C C9 0.13010(13) 0.6223(2) 0.0498(3) 0.0291(6) Uani d . 1
C C10 0.17297(13) 0.5902(2) 0.1563(2) 0.0246(6) Uani d . 1
H H10 0.1956 0.6492 0.2052 0.030 Uiso calc R 1
C C11 0.18352(12) 0.4766(2) 0.1927(2) 0.0220(6) Uani d . 1
H H11 0.2129 0.4567 0.2648 0.026 Uiso calc R 1
C C12 0.14942(12) 0.3924(2) 0.1196(2) 0.0224(6) Uani d . 1
C C13 0.13188(14) 0.7453(2) 0.0037(3) 0.0311(7) Uani d . 1
H H13 0.0920 0.7893 -0.0006 0.037 Uiso calc R 1
C C14 0.18864(14) 0.7930(2) -0.0310(2) 0.0284(6) Uani d . 1
H H14 0.1898 0.8731 -0.0520 0.034 Uiso calc R 1
C C15 0.25077(13) 0.7237(2) -0.0378(2) 0.0247(6) Uani d . 1
C C16 0.30212(13) 0.7331(2) 0.0561(2) 0.0240(6) Uani d . 1
H H16 0.3046 0.7986 0.1131 0.029 Uiso calc R 1
C C17 0.35044(13) 0.6462(2) 0.0674(2) 0.0216(6) Uani d . 1
C C18 0.34765(12) 0.5520(2) -0.0225(2) 0.0222(6) Uani d . 1
C C19 0.29967(13) 0.5451(2) -0.1242(2) 0.0248(6) Uani d . 1
H H19 0.2998 0.4839 -0.1874 0.030 Uiso calc R 1
C C20 0.25159(13) 0.6310(2) -0.1299(2) 0.0254(6) Uani d . 1
H H20 0.2180 0.6276 -0.1982 0.031 Uiso calc R 1
C C21 0.40344(13) 0.6218(2) 0.1626(2) 0.0237(6) Uani d . 1
C C22 0.42771(14) 0.6769(2) 0.2778(3) 0.0303(6) Uani d . 1
H H22 0.4093 0.7484 0.3051 0.036 Uiso calc R 1
C C23 0.47864(14) 0.6266(3) 0.3516(3) 0.0346(7) Uani d . 1
H H23 0.4953 0.6637 0.4301 0.041 Uiso calc R 1
C C24 0.50623(14) 0.5209(3) 0.3115(3) 0.0346(7) Uani d . 1
H H24 0.5419 0.4883 0.3627 0.042 Uiso calc R 1
C C25 0.48255(13) 0.4631(2) 0.1993(3) 0.0295(6) Uani d . 1
H H25 0.5013 0.3915 0.1731 0.035 Uiso calc R 1
C C26 0.43051(12) 0.5130(2) 0.1258(2) 0.0242(6) Uani d . 1
C C27 0.40568(13) 0.3619(2) -0.0518(3) 0.0278(6) Uani d . 1
H H27A 0.4520 0.3360 -0.0340 0.033 Uiso calc R 1
H H27B 0.4002 0.3729 -0.1495 0.033 Uiso calc R 1
C C28 0.35886(12) 0.2665(2) -0.0092(2) 0.0210(6) Uani d . 1
C C29 0.36708(13) 0.1577(2) -0.0672(2) 0.0243(6) Uani d . 1
H H29 0.4013 0.1461 -0.1297 0.029 Uiso calc R 1
C C30 0.32584(13) 0.0667(2) -0.0344(3) 0.0265(6) Uani d . 1
H H30 0.3324 -0.0074 -0.0728 0.032 Uiso calc R 1
C C31 0.27498(12) 0.0838(2) 0.0546(2) 0.0227(6) Uani d . 1
H H31 0.2465 0.0213 0.0761 0.027 Uiso calc R 1
C C32 0.26519(12) 0.1918(2) 0.1129(2) 0.0215(6) Uani d . 1
C C33 0.30834(13) 0.2820(2) 0.0808(2) 0.0232(6) Uani d . 1
H H33 0.3029 0.3554 0.1216 0.028 Uiso calc R 1
C C34 0.20673(13) 0.2119(2) 0.2025(3) 0.0261(6) Uani d . 1
H H34A 0.1903 0.1366 0.2353 0.031 Uiso calc R 1
H H34B 0.2215 0.2581 0.2810 0.031 Uiso calc R 1

loop_
_atom_site_aniso_label
_atom_site_aniso_U_11
_atom_site_aniso_U_22
_atom_site_aniso_U_33
_atom_site_aniso_U_12
_atom_site_aniso_U_13
_atom_site_aniso_U_23
N1 0.0296(12) 0.0165(12) 0.0286(12) -0.0035(9) 0.0037(10) -0.0037(10)
N2 0.0284(11) 0.0148(11) 0.0272(11) -0.0020(9) 0.0047(10) -0.0022(9)
C1 0.0257(14) 0.0312(16) 0.0273(14) -0.0067(12) 0.0082(12) -0.0087(12)
C2 0.0336(16) 0.0289(17) 0.0463(18) -0.0107(13) 0.0155(14) -0.0161(14)
C3 0.0387(18) 0.047(2) 0.055(2) -0.0173(16) 0.0181(17) -0.0241(18)
C4 0.0343(17) 0.072(3) 0.0400(18) -0.0196(18) 0.0100(15) -0.0308(19)
C5 0.0318(16) 0.056(2) 0.0308(15) -0.0096(15) 0.0041(13) -0.0100(15)
C6 0.0290(14) 0.0325(16) 0.0250(13) -0.0069(12) 0.0065(12) -0.0059(12)
C7 0.0259(14) 0.0261(15) 0.0241(13) -0.0043(11) 0.0031(11) -0.0012(12)
C8 0.0301(15) 0.0343(17) 0.0264(14) 0.0009(13) -0.0014(12) 0.0078(13)
C9 0.0337(15) 0.0258(15) 0.0280(14) 0.0011(12) 0.0051(12) 0.0024(12)
C10 0.0357(15) 0.0159(14) 0.0223(13) -0.0023(12) 0.0035(12) -0.0017(11)
C11 0.0286(14) 0.0205(14) 0.0168(12) -0.0016(11) 0.0011(11) 0.0001(11)
C12 0.0275(14) 0.0193(14) 0.0205(12) -0.0003(11) 0.0073(11) -0.0019(11)
C13 0.0350(16) 0.0237(15) 0.0347(15) 0.0073(13) 0.0009(13) 0.0065(13)
C14 0.0431(16) 0.0178(14) 0.0243(14) 0.0038(12) 0.0005(13) 0.0019(11)
C15 0.0387(15) 0.0138(13) 0.0218(13) -0.0020(12) 0.0043(12) 0.0040(11)
C16 0.0377(15) 0.0112(13) 0.0232(13) -0.0032(11) 0.0055(12) -0.0014(11)
C17 0.0321(14) 0.0135(13) 0.0195(12) -0.0078(11) 0.0039(11) -0.0014(10)
C18 0.0275(14) 0.0155(13) 0.0241(13) -0.0013(11) 0.0082(11) 0.0008(11)
C19 0.0363(15) 0.0189(14) 0.0193(12) -0.0027(12) 0.0051(12) -0.0022(11)
C20 0.0339(15) 0.0236(15) 0.0187(12) -0.0044(12) -0.0003(11) 0.0033(11)
C21 0.0297(14) 0.0161(14) 0.0254(13) -0.0078(11) 0.0039(11) 0.0022(11)
C22 0.0353(15) 0.0266(16) 0.0291(14) -0.0093(13) 0.0019(13) -0.0006(12)
C23 0.0395(17) 0.0361(18) 0.0278(14) -0.0141(14) -0.0048(13) 0.0038(13)
C24 0.0294(15) 0.0374(18) 0.0370(16) -0.0086(13) -0.0019(13) 0.0156(14)
C25 0.0302(15) 0.0253(15) 0.0332(15) -0.0062(12) 0.0063(13) 0.0076(13)
C26 0.0270(14) 0.0201(14) 0.0258(13) -0.0086(11) 0.0053(12) 0.0035(11)
C27 0.0324(15) 0.0179(14) 0.0336(15) 0.0011(11) 0.0091(12) -0.0050(12)
C28 0.0258(13) 0.0169(13) 0.0202(12) 0.0025(11) -0.0008(11) 0.0015(10)
C29 0.0275(14) 0.0228(14) 0.0225(13) 0.0065(11) 0.0023(11) -0.0024(11)
C30 0.0336(15) 0.0176(14) 0.0282(14) 0.0024(12) -0.0014(12) -0.0038(11)
C31 0.0293(14) 0.0137(13) 0.0248(13) 0.0001(11) -0.0045(12) 0.0016(11)
C32 0.0291(14) 0.0157(13) 0.0197(12) 0.0007(11) -0.0011(11) 0.0023(10)
C33 0.0336(14) 0.0137(13) 0.0224(13) 0.0005(11) 0.0018(12) -0.0006(10)
C34 0.0354(15) 0.0158(14) 0.0272(13) -0.0022(12) 0.0048(12) 0.0013(11)

loop_
_atom_type_symbol
_atom_type_description
_atom_type_scat_dispersion_real
_atom_type_scat_dispersion_imag
_atom_type_scat_source
C C 0.0033 0.0016 'International Tables Vol C Tables 4.2.6.8 and 6.1.1.4'
H H 0.0000 0.0000 'International Tables Vol C Tables 4.2.6.8 and 6.1.1.4'
N N 0.0061 0.0033 'International Tables Vol C Tables 4.2.6.8 and 6.1.1.4'

loop_
_geom_angle_atom_site_label_1
_geom_angle_atom_site_label_2
_geom_angle_atom_site_label_3
_geom_angle
C1 N1 C12 107.9(2)
C1 N1 C34 125.7(2)
C12 N1 C34 123.7(2)
C18 N2 C26 109.1(2)
C18 N2 C27 124.3(2)
C26 N2 C27 126.4(2)
N1 C1 C2 128.9(3)
N1 C1 C6 109.7(2)
C2 C1 C6 121.4(2)
C3 C2 C1 117.4(3)
C3 C2 H2 121.3
C1 C2 H2 121.3
C2 C3 C4 122.1(3)
C2 C3 H3 119.0
C4 C3 H3 119.0
C3 C4 C5 121.1(3)
C3 C4 H4 119.5
C5 C4 H4 119.5
C6 C5 C4 118.2(3)
C6 C5 H5 120.9
C4 C5 H5 120.9
C5 C6 C1 119.9(3)
C5 C6 C7 133.8(3)
C1 C6 C7 106.4(2)
C8 C7 C12 119.3(2)
C8 C7 C6 133.9(2)
C12 C7 C6 106.8(2)
C9 C8 C7 119.7(2)
C9 C8 H8 120.1
C7 C8 H8 120.1
C8 C9 C10 118.9(2)
C8 C9 C13 123.0(2)
C10 C9 C13 117.8(2)
C11 C10 C9 122.7(2)
C11 C10 H10 118.7
C9 C10 H10 118.7
C10 C11 C12 117.3(2)
C10 C11 H11 121.4
C12 C11 H11 121.4
C11 C12 N1 128.8(2)
C11 C12 C7 121.9(2)
N1 C12 C7 109.3(2)
C14 C13 C9 120.4(3)
C14 C13 H13 119.8
C9 C13 H13 119.8
C13 C14 C15 121.2(2)
C13 C14 H14 119.4
C15 C14 H14 119.4
C16 C15 C20 118.8(2)
C16 C15 C14 122.7(2)
C20 C15 C14 117.5(2)
C15 C16 C17 120.3(2)
C15 C16 H16 119.9
C17 C16 H16 119.9
C16 C17 C18 119.0(2)
C16 C17 C21 134.0(2)
C18 C17 C21 106.7(2)
N2 C18 C19 129.0(2)
N2 C18 C17 109.1(2)
C19 C18 C17 121.9(2)
C20 C19 C18 117.4(2)
C20 C19 H19 121.3
C18 C19 H19 121.3
C19 C20 C15 122.3(2)
C19 C20 H20 118.8
C15 C20 H20 118.8
C22 C21 C26 119.3(2)
C22 C21 C17 134.1(2)
C26 C21 C17 106.5(2)
C23 C22 C21 119.5(3)
C23 C22 H22 120.3
C21 C22 H22 120.3
C22 C23 C24 120.5(3)
C22 C23 H23 119.7
C24 C23 H23 119.7
C25 C24 C23 121.5(3)
C25 C24 H24 119.3
C23 C24 H24 119.3
C24 C25 C26 118.0(3)
C24 C25 H25 121.0
C26 C25 H25 121.0
N2 C26 C25 130.1(2)
N2 C26 C21 108.7(2)
C25 C26 C21 121.2(2)
N2 C27 C28 115.6(2)
N2 C27 H27A 108.4
C28 C27 H27A 108.4
N2 C27 H27B 108.4
C28 C27 H27B 108.4
H27A C27 H27B 107.4
C33 C28 C29 118.9(2)
C33 C28 C27 123.9(2)
C29 C28 C27 117.2(2)
C30 C29 C28 120.6(2)
C30 C29 H29 119.7
C28 C29 H29 119.7
C29 C30 C31 119.9(2)
C29 C30 H30 120.0
C31 C30 H30 120.0
C30 C31 C32 120.7(2)
C30 C31 H31 119.7
C32 C31 H31 119.7
C31 C32 C33 118.5(2)
C31 C32 C34 120.3(2)
C33 C32 C34 121.1(2)
C28 C33 C32 121.4(2)
C28 C33 H33 119.3
C32 C33 H33 119.3
N1 C34 C32 111.4(2)
N1 C34 H34A 109.3
C32 C34 H34A 109.3
N1 C34 H34B 109.3
C32 C34 H34B 109.3
H34A C34 H34B 108.0

loop_
_geom_bond_atom_site_label_1
_geom_bond_atom_site_label_2
_geom_bond_distance
N1 C1 1.384(3)
N1 C12 1.400(3)
N1 C34 1.455(3)
N2 C18 1.382(3)
N2 C26 1.383(3)
N2 C27 1.457(3)
C1 C2 1.402(4)
C1 C6 1.413(4)
C2 C3 1.375(4)
C2 H2 0.95
C3 C4 1.385(5)
C3 H3 0.95
C4 C5 1.398(5)
C4 H4 0.95
C5 C6 1.391(4)
C5 H5 0.95
C6 C7 1.446(4)
C7 C8 1.400(4)
C7 C12 1.405(3)
C8 C9 1.389(4)
C8 H8 0.95
C9 C10 1.405(3)
C9 C13 1.497(4)
C10 C11 1.380(3)
C10 H10 0.95
C11 C12 1.390(3)
C11 H11 0.95
C13 C14 1.322(4)
C13 H13 0.95
C14 C15 1.488(4)
C14 H14 0.95
C15 C16 1.384(3)
C15 C20 1.415(3)
C16 C17 1.401(3)
C16 H16 0.95
C17 C18 1.414(3)
C17 C21 1.441(3)
C18 C19 1.389(3)
C19 C20 1.387(4)
C19 H19 0.95
C20 H20 0.95
C21 C22 1.396(3)
C21 C26 1.424(4)
C22 C23 1.377(4)
C22 H22 0.95
C23 C24 1.406(4)
C23 H23 0.95
C24 C25 1.383(4)
C24 H24 0.95
C25 C26 1.390(4)
C25 H25 0.95
C27 C28 1.519(3)
C27 H27A 0.99
C27 H27B 0.99
C28 C33 1.386(3)
C28 C29 1.398(3)
C29 C30 1.386(4)
C29 H29 0.95
C30 C31 1.387(4)
C30 H30 0.95
C31 C32 1.396(3)
C31 H31 0.95
C32 C33 1.400(3)
C32 C34 1.514(4)
C33 H33 0.95
C34 H34A 0.99
C34 H34B 0.99

loop_
_geom_torsion_atom_site_label_1
_geom_torsion_atom_site_label_2
_geom_torsion_atom_site_label_3
_geom_torsion_atom_site_label_4
_geom_torsion
C12 N1 C1 C2 178.8(3)
C34 N1 C1 C2 17.1(4)
C12 N1 C1 C6 -1.8(3)
C34 N1 C1 C6 -163.5(2)
N1 C1 C2 C3 -179.8(3)
C6 C1 C2 C3 0.8(4)
C1 C2 C3 C4 -0.4(4)
C2 C3 C4 C5 -0.1(5)
C3 C4 C5 C6 0.2(4)
C4 C5 C6 C1 0.2(4)
C4 C5 C6 C7 177.9(3)
N1 C1 C6 C5 179.8(2)
C2 C1 C6 C5 -0.7(4)
N1 C1 C6 C7 1.5(3)
C2 C1 C6 C7 -179.0(2)
C5 C6 C7 C8 -1.4(5)
C1 C6 C7 C8 176.5(3)
C5 C6 C7 C12 -178.6(3)
C1 C6 C7 C12 -0.7(3)
C12 C7 C8 C9 2.1(4)
C6 C7 C8 C9 -174.8(3)
C7 C8 C9 C10 -5.5(4)
C7 C8 C9 C13 168.0(3)
C8 C9 C10 C11 4.7(4)
C13 C9 C10 C11 -169.2(3)
C9 C10 C11 C12 -0.3(4)
C10 C11 C12 N1 177.4(2)
C10 C11 C12 C7 -3.3(4)
C1 N1 C12 C11 -179.2(2)
C34 N1 C12 C11 -17.0(4)
C1 N1 C12 C7 1.4(3)
C34 N1 C12 C7 163.5(2)
C8 C7 C12 C11 2.4(4)
C6 C7 C12 C11 -179.9(2)
C8 C7 C12 N1 -178.1(2)
C6 C7 C12 N1 -0.4(3)
C8 C9 C13 C14 -119.2(3)
C10 C9 C13 C14 54.5(4)
C9 C13 C14 C15 5.9(4)
C13 C14 C15 C16 -106.9(3)
C13 C14 C15 C20 61.7(3)
C20 C15 C16 C17 -6.0(4)
C14 C15 C16 C17 162.4(2)
C15 C16 C17 C18 3.0(4)
C15 C16 C17 C21 -170.2(3)
C26 N2 C18 C19 -176.3(3)
C27 N2 C18 C19 -1.5(4)
C26 N2 C18 C17 1.1(3)
C27 N2 C18 C17 175.8(2)
C16 C17 C18 N2 -175.5(2)
C21 C17 C18 N2 -0.6(3)
C16 C17 C18 C19 2.1(4)
C21 C17 C18 C19 177.0(2)
N2 C18 C19 C20 173.2(2)
C17 C18 C19 C20 -3.8(4)
C18 C19 C20 C15 0.6(4)
C16 C15 C20 C19 4.3(4)
C14 C15 C20 C19 -164.8(2)
C16 C17 C21 C22 -1.8(5)
C18 C17 C21 C22 -175.6(3)
C16 C17 C21 C26 173.7(3)
C18 C17 C21 C26 -0.1(3)
C26 C21 C22 C23 1.9(4)
C17 C21 C22 C23 177.0(3)
C21 C22 C23 C24 0.1(4)
C22 C23 C24 C25 -1.3(4)
C23 C24 C25 C26 0.3(4)
C18 N2 C26 C25 178.7(3)
C27 N2 C26 C25 4.1(4)
C18 N2 C26 C21 -1.1(3)
C27 N2 C26 C21 -175.7(2)
C24 C25 C26 N2 -178.1(2)
C24 C25 C26 C21 1.7(4)
C22 C21 C26 N2 177.0(2)
C17 C21 C26 N2 0.7(3)
C22 C21 C26 C25 -2.8(4)
C17 C21 C26 C25 -179.2(2)
C18 N2 C27 C28 -79.6(3)
C26 N2 C27 C28 94.2(3)
N2 C27 C28 C33 2.7(4)
N2 C27 C28 C29 -178.6(2)
C33 C28 C29 C30 -0.6(4)
C27 C28 C29 C30 -179.3(2)
C28 C29 C30 C31 1.4(4)
C29 C30 C31 C32 -0.7(4)
C30 C31 C32 C33 -0.8(3)
C30 C31 C32 C34 175.8(2)
C29 C28 C33 C32 -0.9(4)
C27 C28 C33 C32 177.7(2)
C31 C32 C33 C28 1.6(3)
C34 C32 C33 C28 -175.0(2)
C1 N1 C34 C32 73.7(3)
C12 N1 C34 C32 -85.2(3)
C31 C32 C34 N1 -100.9(3)
C33 C32 C34 N1 75.6(3)

loop_
_cod_related_entry_id
_cod_related_entry_database
_cod_related_entry_code
1 ChemSpider 21178945
